data_7226591
loop_
_publ_author_name
'G\'omez, Ver\'onica'
'Fuhr, Olaf'
'Ruben, Mario'

_publ_section_title
;
 Structural diversity in substituted-pyridinium iodo- and bromoplumbates:
 a matter of halide and temperature
;
_journal_issue 42
_journal_name_full CrystEngComm
_journal_page_first 8207
_journal_paper_doi 10.1039/C6CE01684G
_journal_volume 18
_journal_year 2016
_chemical_formula_moiety 'I3 Pb, C5 H5 Cl N'
_chemical_formula_sum 'C5 H5 Cl I3 N Pb'
_chemical_formula_weight 702.44
_space_group_crystal_system monoclinic
_space_group_IT_number 14
_space_group_name_Hall '-P 2ybc'
_space_group_name_H-M_alt 'P 1 21/c 1'
_symmetry_space_group_name_Hall '-P 2ybc'
_symmetry_space_group_name_H-M 'P 1 21/c 1'
_atom_sites_solution_hydrogens geom
_atom_sites_solution_primary direct
_audit_creation_date 2016-06-08
_audit_creation_method
;
Olex2 1.2
(compiled 2016.02.19 svn.r3266 for OlexSys, GUI svn.r5155)
;
_audit_update_record
;
2016-07-25 deposited with the CCDC.
2016-09-20 downloaded from the CCDC.
;
_cell_angle_alpha 90
_cell_angle_beta 100.140(5)
_cell_angle_gamma 90
_cell_formula_units_Z 4
_cell_length_a 11.0224(7)
_cell_length_b 14.7278(7)
_cell_length_c 8.0001(5)
_cell_measurement_reflns_used 11875
_cell_measurement_temperature 180.15
_cell_measurement_theta_max 26.20
_cell_measurement_theta_min 2.33
_cell_volume 1278.42(13)
_computing_molecular_graphics 'Olex2 (Dolomanov et al., 2009)'
_computing_publication_material 'Olex2 (Dolomanov et al., 2009)'
_computing_structure_refinement 'ShelXL (Sheldrick, 2015)'
_computing_structure_solution 'ShelXS (Sheldrick, 2008)'
_diffrn_ambient_temperature 180.15
_diffrn_detector 'image plate (34 cm diameter)'
_diffrn_detector_area_resol_mean 6.67
_diffrn_detector_type STOE
_diffrn_measured_fraction_theta_full 0.947
_diffrn_measured_fraction_theta_max 0.991
_diffrn_measurement_device '2-circle goniometer'
_diffrn_measurement_device_type 'STOE IPDS2T'
_diffrn_measurement_method 'rotation method'
_diffrn_radiation_collimation '0.5 mm diameter, monocapillary'
_diffrn_radiation_monochromator 'plane graphite'
_diffrn_radiation_probe x-ray
_diffrn_radiation_type MoK\a
_diffrn_radiation_wavelength 0.71073
_diffrn_reflns_av_R_equivalents 0.0481
_diffrn_reflns_av_unetI/netI 0.0297
_diffrn_reflns_Laue_measured_fraction_full 0.947
_diffrn_reflns_Laue_measured_fraction_max 0.991
_diffrn_reflns_limit_h_max 13
_diffrn_reflns_limit_h_min -13
_diffrn_reflns_limit_k_max 17
_diffrn_reflns_limit_k_min -17
_diffrn_reflns_limit_l_max 9
_diffrn_reflns_limit_l_min -9
_diffrn_reflns_number 8435
_diffrn_reflns_point_group_measured_fraction_full 0.947
_diffrn_reflns_point_group_measured_fraction_max 0.991
_diffrn_reflns_theta_full 26.000
_diffrn_reflns_theta_max 25.621
_diffrn_reflns_theta_min 2.331
_diffrn_source 'sealed X-ray tube, 12 x 0.4 mm long-fine focus'
_diffrn_source_current 40
_diffrn_source_power 2.000
_diffrn_source_target Mo
_diffrn_source_type 'sealed X-ray tube'
_diffrn_source_voltage 50
_exptl_absorpt_coefficient_mu 20.603
_exptl_absorpt_correction_T_max 0.1832
_exptl_absorpt_correction_T_min 0.0188
_exptl_absorpt_correction_type integration
_exptl_crystal_colour colourless
_exptl_crystal_colour_primary colourless
_exptl_crystal_density_diffrn 3.650
_exptl_crystal_description plate
_exptl_crystal_F_000 1200
_exptl_crystal_size_max 0.41
_exptl_crystal_size_mid 0.24
_exptl_crystal_size_min 0.1
_refine_diff_density_max 1.548
_refine_diff_density_min -1.862
_refine_diff_density_rms 0.212
_refine_ls_extinction_coef 0.00199(17)
_refine_ls_extinction_expression Fc^*^=kFc[1+0.001xFc^2^\l^3^/sin(2\q)]^-1/4^
_refine_ls_extinction_method SHELXL
_refine_ls_goodness_of_fit_ref 1.070
_refine_ls_hydrogen_treatment constr
_refine_ls_matrix_type full
_refine_ls_number_parameters 101
_refine_ls_number_reflns 2388
_refine_ls_number_restraints 0
_refine_ls_restrained_S_all 1.070
_refine_ls_R_factor_all 0.0309
_refine_ls_R_factor_gt 0.0277
_refine_ls_shift/su_max 0.001
_refine_ls_shift/su_mean 0.000
_refine_ls_structure_factor_coef Fsqd
_refine_ls_weighting_details 'w=1/[\s^2^(Fo^2^)+(0.0449P)^2^+1.4012P] where P=(Fo^2^+2Fc^2^)/3'
_refine_ls_weighting_scheme calc
_refine_ls_wR_factor_gt 0.0700
_refine_ls_wR_factor_ref 0.0717
_reflns_Friedel_coverage 0.000
_reflns_number_gt 2188
_reflns_number_total 2388
_reflns_threshold_expression 'I > 2\s(I)'
_cod_data_source_file c6ce01684g2.cif
_cod_data_source_block vp-121bis4
_cod_depositor_comments 'Adding full bibliography for 7226587--7226601.cif.'
_cod_database_code 7226591
_shelxl_version_number 2014/6
_shelx_space_group_comment
;
The symmetry employed for this shelxl refinement is uniquely defined
by the following loop, which should always be used as a source of
symmetry information in preference to the above space-group names.
They are only intended as comments.
;
_olex2_refinement_description
;
1. Fixed Uiso
 At 1.2 times of:
  All C(H) groups, All N(H) groups
2.a Aromatic/amide H refined with riding coordinates:
 N1(H1), C1(H1A), C3(H3), C4(H4), C5(H5)
;
_olex2_submission_special_instructions 'No special instructions were received'

loop_
_space_group_symop_operation_xyz
'x, y, z'
'-x, y+1/2, -z+1/2'
'-x, -y, -z'
'x, -y-1/2, z-1/2'

loop_
_atom_site_label
_atom_site_type_symbol
_atom_site_fract_x
_atom_site_fract_y
_atom_site_fract_z
_atom_site_U_iso_or_equiv
_atom_site_adp_type
_atom_site_occupancy
_atom_site_site_symmetry_order
_atom_site_calc_flag
_atom_site_refinement_flags_posn
Pb1 Pb 0.30253(2) 0.75027(2) 0.03273(2) 0.02751(12) Uani 1 1 d .
I1 I 0.11073(4) 0.84042(2) 0.23288(5) 0.03184(13) Uani 1 1 d .
I2 I 0.30903(4) 0.92049(2) -0.21670(4) 0.03144(13) Uani 1 1 d .
I3 I 0.50778(4) 0.66034(2) -0.17033(5) 0.03088(13) Uani 1 1 d .
Cl1 Cl -0.08162(18) 0.89870(13) 0.5487(2) 0.0539(4) Uani 1 1 d .
N1 N -0.3562(5) 0.9407(3) 0.7851(6) 0.0347(11) Uani 1 1 d .
H1 H -0.4249 0.9725 0.7669 0.042 Uiso 1 1 calc R
C1 C -0.2812(6) 0.9457(4) 0.6700(8) 0.0326(12) Uani 1 1 d .
H1A H -0.3012 0.9829 0.5721 0.039 Uiso 1 1 calc R
C2 C -0.1747(6) 0.8952(4) 0.6984(7) 0.0340(12) Uani 1 1 d .
C3 C -0.1455(7) 0.8440(4) 0.8426(8) 0.0400(14) Uani 1 1 d .
H3 H -0.0708 0.8103 0.8634 0.048 Uiso 1 1 calc R
C4 C -0.2254(7) 0.8417(4) 0.9577(8) 0.0439(15) Uani 1 1 d .
H4 H -0.2059 0.8066 1.0585 0.053 Uiso 1 1 calc R
C5 C -0.3323(7) 0.8901(4) 0.9256(8) 0.0381(13) Uani 1 1 d .
H5 H -0.3890 0.8880 1.0022 0.046 Uiso 1 1 calc R

loop_
_atom_site_aniso_label
_atom_site_aniso_U_11
_atom_site_aniso_U_22
_atom_site_aniso_U_33
_atom_site_aniso_U_23
_atom_site_aniso_U_13
_atom_site_aniso_U_12
Pb1 0.03445(16) 0.02774(16) 0.02124(16) 0.00049(7) 0.00737(10) 0.00069(8)
I1 0.0318(2) 0.0352(2) 0.0293(2) -0.00169(13) 0.00724(16) 0.00377(14)
I2 0.0440(2) 0.0238(2) 0.0273(2) 0.00038(12) 0.00838(17) 0.00051(13)
I3 0.0326(2) 0.0308(2) 0.0294(2) -0.00297(13) 0.00571(16) 0.00374(14)
Cl1 0.0540(10) 0.0581(10) 0.0580(10) 0.0042(8) 0.0334(9) 0.0033(8)
N1 0.035(3) 0.034(2) 0.035(3) -0.002(2) 0.006(2) 0.006(2)
C1 0.037(3) 0.032(3) 0.030(3) -0.002(2) 0.009(2) -0.002(2)
C2 0.037(3) 0.034(3) 0.032(3) -0.004(2) 0.009(2) -0.002(2)
C3 0.042(4) 0.038(3) 0.039(3) 0.001(3) 0.004(3) 0.011(3)
C4 0.055(4) 0.040(3) 0.036(3) 0.009(3) 0.005(3) 0.005(3)
C5 0.048(4) 0.037(3) 0.032(3) -0.006(2) 0.014(3) -0.005(3)

loop_
_atom_type_symbol
_atom_type_description
_atom_type_scat_dispersion_real
_atom_type_scat_dispersion_imag
_atom_type_scat_source
C C 0.0033 0.0016 'International Tables Vol C Tables 4.2.6.8 and 6.1.1.4'
H H 0.0000 0.0000 'International Tables Vol C Tables 4.2.6.8 and 6.1.1.4'
N N 0.0061 0.0033 'International Tables Vol C Tables 4.2.6.8 and 6.1.1.4'
Cl Cl 0.1484 0.1585 'International Tables Vol C Tables 4.2.6.8 and 6.1.1.4'
I I -0.4742 1.8119 'International Tables Vol C Tables 4.2.6.8 and 6.1.1.4'
Pb Pb -3.3944 10.1111 'International Tables Vol C Tables 4.2.6.8 and 6.1.1.4'

loop_
_exptl_crystal_face_index_h
_exptl_crystal_face_index_k
_exptl_crystal_face_index_l
_exptl_crystal_face_perp_dist
1 0 0 0.0570
-1 0 0 0.0400
1 2 0 0.0910
0 -1 -1 0.2300
0 1 1 0.1820
1 -1 0 0.0880
-1 -2 0 0.1250

loop_
_geom_angle_atom_site_label_1
_geom_angle_atom_site_label_2
_geom_angle_atom_site_label_3
_geom_angle
_geom_angle_site_symmetry_1
_geom_angle_site_symmetry_3
I1 Pb1 I1 98.206(13) . 4_575
I1 Pb1 I2 94.412(11) . .
I1 Pb1 I2 87.484(10) . 4_576
I1 Pb1 I2 86.796(11) 4_575 .
I1 Pb1 I2 94.610(11) 4_575 4_576
I1 Pb1 I3 177.447(11) 4_575 4_576
I1 Pb1 I3 83.257(11) 4_575 .
I1 Pb1 I3 178.442(11) . .
I1 Pb1 I3 84.339(11) . 4_576
I2 Pb1 I2 177.463(15) 4_576 .
I2 Pb1 I3 85.691(10) 4_576 4_576
I2 Pb1 I3 92.943(11) 4_576 .
I2 Pb1 I3 85.118(10) . .
I2 Pb1 I3 92.811(11) . 4_576
I3 Pb1 I3 94.197(13) 4_576 .
Pb1 I1 Pb1 77.977(10) . 4_576
Pb1 I2 Pb1 77.055(9) 4_575 .
Pb1 I3 Pb1 75.369(10) 4_575 .
C1 N1 H1 118.2 . .
C5 N1 H1 118.2 . .
C5 N1 C1 123.6(6) . .
N1 C1 H1A 121.0 . .
N1 C1 C2 117.9(6) . .
C2 C1 H1A 121.0 . .
C1 C2 Cl1 117.9(5) . .
C3 C2 Cl1 121.7(5) . .
C3 C2 C1 120.3(6) . .
C2 C3 H3 120.3 . .
C2 C3 C4 119.5(6) . .
C4 C3 H3 120.3 . .
C3 C4 H4 120.2 . .
C5 C4 C3 119.5(6) . .
C5 C4 H4 120.2 . .
N1 C5 C4 119.1(6) . .
N1 C5 H5 120.4 . .
C4 C5 H5 120.4 . .

loop_
_geom_bond_atom_site_label_1
_geom_bond_atom_site_label_2
_geom_bond_distance
_geom_bond_site_symmetry_2
Pb1 I1 3.1604(4) .
Pb1 I1 3.1972(4) 4_575
Pb1 I2 3.2128(4) .
Pb1 I2 3.2090(4) 4_576
Pb1 I3 3.2561(4) 4_576
Pb1 I3 3.2872(4) .
I1 Pb1 3.1972(4) 4_576
I2 Pb1 3.2090(4) 4_575
I3 Pb1 3.2561(4) 4_575
Cl1 C2 1.710(6) .
N1 H1 0.8800 .
N1 C1 1.343(8) .
N1 C5 1.336(8) .
C1 H1A 0.9500 .
C1 C2 1.375(9) .
C2 C3 1.368(9) .
C3 H3 0.9500 .
C3 C4 1.382(10) .
C4 H4 0.9500 .
C4 C5 1.363(10) .
C5 H5 0.9500 .

loop_
_geom_torsion_atom_site_label_1
_geom_torsion_atom_site_label_2
_geom_torsion_atom_site_label_3
_geom_torsion_atom_site_label_4
_geom_torsion
Cl1 C2 C3 C4 -178.4(5)
N1 C1 C2 Cl1 178.0(4)
N1 C1 C2 C3 -2.0(9)
C1 N1 C5 C4 1.2(9)
C1 C2 C3 C4 1.6(10)
C2 C3 C4 C5 0.3(10)
C3 C4 C5 N1 -1.6(10)
C5 N1 C1 C2 0.6(9)
